data_4036692
loop_
_publ_author_name
'Golten, Samuel'
'Fontenelle, Cl\'ement Q'
'Timofte, Roxana S.'
'Bailac, Laura'
'Light, Mark'
'Sebban, Muriel'
'Oulyadi, Hassan'
'Linclau, Bruno'

_publ_section_title
;
 Enantioselective Synthesis of Dideoxy-tetrafluorinated Hexoses.
;
_journal_issue 11
_journal_name_full 'The Journal of organic chemistry'
_journal_page_first 4434
_journal_page_last 4453
_journal_paper_doi 10.1021/acs.joc.6b00302
_journal_volume 81
_journal_year 2016
_chemical_absolute_configuration unk
_chemical_formula_moiety 'C17 H16 F4 O4'
_chemical_formula_sum 'C17 H16 F4 O4'
_chemical_formula_weight 360.30
_space_group_crystal_system orthorhombic
_space_group_IT_number 19
_space_group_name_Hall 'P 2ac 2ab'
_space_group_name_H-M_alt 'P 21 21 21'
_atom_sites_solution_hydrogens geom
_audit_creation_date 2015-11-25
_audit_creation_method
;
Olex2 1.2-alpha
(compiled 2015.11.10 svn.r3248 for OlexSys, GUI svn.r5133)
;
_cell_angle_alpha 90
_cell_angle_beta 90
_cell_angle_gamma 90
_cell_formula_units_Z 8
_cell_length_a 8.03533(15)
_cell_length_b 9.59356(19)
_cell_length_c 41.5946(9)
_cell_measurement_reflns_used 20414
_cell_measurement_temperature 100(2)
_cell_measurement_theta_max 30.7060
_cell_measurement_theta_min 2.1630
_cell_volume 3206.42(11)
_computing_cell_refinement 'CrysAlisPro 1.171.38.41 (Rigaku OD, 2015)'
_computing_data_collection 'CrystalClear-SM Expert 3.1 b27 (Rigaku, 2013)'
_computing_data_reduction 'CrysAlisPro 1.171.38.41 (Rigaku OD, 2015)'
_computing_molecular_graphics 'Olex2 (Dolomanov et al., 2009)'
_computing_publication_material 'Olex2 (Dolomanov et al., 2009)'
_computing_structure_refinement 'ShelXL (Sheldrick, 2015)'
_computing_structure_solution 'ShelXT (Sheldrick, 2015)'
_diffrn_ambient_temperature 100(2)
_diffrn_detector 'CCD area detector'
_diffrn_detector_area_resol_mean 28.5714
_diffrn_detector_type 'Rigaku HG Saturn724+ (2x2 bin mode)'
_diffrn_measured_fraction_theta_full 0.994
_diffrn_measured_fraction_theta_max 0.995
_diffrn_measurement_details
;
List of Runs (angles in degrees, time in seconds):

  # Type    Start    End  Width  t~exp~   \w     \q     \k     \f   Frames
--------------------------------------------------------------------------
  1  \w   -109.00   5.00   1.00   20.00    --  -19.00 -18.00   0.00  114
  2  \w    -53.00  31.00   1.00   20.00    --  -19.00  54.00-180.00   84
  3  \w     21.00  31.00   1.00   20.00    --  -19.00  54.00-150.00   10
  4  \w    -80.00  70.00   1.00   20.00    --  -19.00  18.00 120.00  150
  5  \w    -52.00 -19.00   1.00   20.00    --  -19.00 -72.00 120.00   33
  6  \w   -109.00 -98.00   1.00   20.00    --  -19.00 -18.00  30.00   11
;
_diffrn_measurement_device 'four-circle \k diffractometer'
_diffrn_measurement_device_type 'dtrek-CrysAlisPro-abstract goniometer imported rigaku-d*trek images'
_diffrn_measurement_method 'profile data from \w-scans'
_diffrn_measurement_specimen_support 'MiTeGen MicroMesh'
_diffrn_orient_matrix_type 'CrysAlisPro convention (1999,Acta A55,543-557)'
_diffrn_orient_matrix_UB_11 -0.0195148000
_diffrn_orient_matrix_UB_12 0.0716506000
_diffrn_orient_matrix_UB_13 -0.0018675000
_diffrn_orient_matrix_UB_21 -0.0745990000
_diffrn_orient_matrix_UB_22 -0.0099263000
_diffrn_orient_matrix_UB_23 0.0088251000
_diffrn_orient_matrix_UB_31 0.0429840000
_diffrn_orient_matrix_UB_32 0.0153201000
_diffrn_orient_matrix_UB_33 0.0144683000
_diffrn_radiation_collimation 0.3
_diffrn_radiation_monochromator 'Confocal mirrors, HF Varimax'
_diffrn_radiation_probe x-ray
_diffrn_radiation_type MoK\a
_diffrn_radiation_wavelength 0.71073
_diffrn_reflns_av_R_equivalents 0.0223
_diffrn_reflns_av_unetI/netI 0.0175
_diffrn_reflns_Laue_measured_fraction_full 0.994
_diffrn_reflns_Laue_measured_fraction_max 0.995
_diffrn_reflns_limit_h_max 10
_diffrn_reflns_limit_h_min -10
_diffrn_reflns_limit_k_max 12
_diffrn_reflns_limit_k_min -12
_diffrn_reflns_limit_l_max 56
_diffrn_reflns_limit_l_min -56
_diffrn_reflns_number 31694
_diffrn_reflns_point_group_measured_fraction_full 0.997
_diffrn_reflns_point_group_measured_fraction_max 0.996
_diffrn_reflns_theta_full 25.242
_diffrn_reflns_theta_max 28.699
_diffrn_reflns_theta_min 2.930
_diffrn_source 'Rotating Anode'
_diffrn_source_current 55.0
_diffrn_source_power 2.475
_diffrn_source_target Mo
_diffrn_source_type 'Rotating Anode'
_diffrn_source_voltage 45.0
_exptl_absorpt_coefficient_mu 0.135
_exptl_absorpt_correction_T_max 1.00000
_exptl_absorpt_correction_T_min 0.79553
_exptl_absorpt_correction_type multi-scan
_exptl_absorpt_process_details
'CrysAlisPro 1.171.38.41 (Rigaku Oxford Diffraction, 2015) Empirical absorption correction using spherical harmonics, implemented in SCALE3 ABSPACK scaling algorithm.'
_exptl_crystal_colour 'clear colourless'
_exptl_crystal_colour_lustre clear
_exptl_crystal_colour_primary colourless
_exptl_crystal_density_diffrn 1.493
_exptl_crystal_description fragment
_exptl_crystal_F_000 1488
_exptl_crystal_recrystallization_method 'The material was recrystallised from acetone by slow evaporation'
_exptl_crystal_size_max 0.14
_exptl_crystal_size_mid 0.11
_exptl_crystal_size_min 0.07
_refine_diff_density_max 1.029
_refine_diff_density_min -0.330
_refine_diff_density_rms 0.061
_refine_ls_abs_structure_details
;
 Flack x determined using 3139 quotients [(I+)-(I-)]/[(I+)+(I-)]
 (Parsons, Flack and Wagner, Acta Cryst. B69 (2013) 249-259).
;
_refine_ls_abs_structure_Flack 0.1(2)
_refine_ls_extinction_method none
_refine_ls_goodness_of_fit_ref 1.034
_refine_ls_hydrogen_treatment constr
_refine_ls_matrix_type full
_refine_ls_number_parameters 455
_refine_ls_number_reflns 8240
_refine_ls_number_restraints 0
_refine_ls_restrained_S_all 1.034
_refine_ls_R_factor_all 0.0480
_refine_ls_R_factor_gt 0.0453
_refine_ls_shift/su_max 0.000
_refine_ls_shift/su_mean 0.000
_refine_ls_structure_factor_coef Fsqd
_refine_ls_weighting_details 'w=1/[\s^2^(Fo^2^)+(0.0678P)^2^+1.8354P] where P=(Fo^2^+2Fc^2^)/3'
_refine_ls_weighting_scheme calc
_refine_ls_wR_factor_gt 0.1188
_refine_ls_wR_factor_ref 0.1212
_reflns_Friedel_coverage 0.764
_reflns_Friedel_fraction_full 1.000
_reflns_Friedel_fraction_max 0.998
_reflns_number_gt 7778
_reflns_number_total 8240
_reflns_threshold_expression 'I > 2\s(I)'
_cod_data_source_file jo6b00302_si_001.cif
_cod_data_source_block Compound_82
_cod_database_code 4036692
_shelx_space_group_comment
;
The symmetry employed for this shelxl refinement is uniquely defined
by the following loop, which should always be used as a source of
symmetry information in preference to the above space-group names.
They are only intended as comments.
;
_diffrn_measurement_device_type2 'Rigaku AFC12 (Right)'
_reflns_odcompleteness_completeness 93.83
_reflns_odcompleteness_iscentric 1
_reflns_odcompleteness_theta 30.74
_olex2_refinement_description
;
1. Fixed Uiso
 At 1.2 times of:
  All C(H) groups, All C(H,H) groups
 At 1.5 times of:
  All O(H) groups
2.a Ternary CH refined with riding coordinates:
 C102(H102), C105(H105), C106(H106), C202(H202), C205(H205), C206(H206)
2.b Secondary CH2 refined with riding coordinates:
 C101(H10A,H10B), C107(H10C,H10D), C201(H20A,H20B), C207(H20C,H20D)
2.c Aromatic/amide H refined with riding coordinates:
 C109(H109), C110(H110), C112(H112), C113(H113), C114(H114), C115(H115),
 C117(H117), C209(H209), C211(H211), C212(H212), C213(H213), C214(H214),
 C216(H216), C217(H217)
2.d Idealised tetrahedral OH refined as rotating group:
 O101(H101), O103(H103), O201(H201), O203(H203)
;
_shelx_shelxl_version_number 2014/7
_olex2_date_sample_data_collection 2015-11-14
_olex2_date_sample_submission 2015-10-21
_olex2_diffrn_ambient_temperature_device 'Oxford Cryosystems'
_olex2_exptl_crystal_mounting_method 'The crystal was mounted on a MITIGEN holder in perfluoroether oil'
_olex2_submission_original_sample_id 'I-O-NAP Man'
_olex2_submission_special_instructions 'No special instructions were received'
_oxdiff_exptl_absorpt_empirical_details
;
Empirical correction (ABSPACK) includes:
- Absorption correction using spherical harmonics
- Frame scaling
- Detector area scaling
;
_oxdiff_exptl_absorpt_empirical_full_max 1.311
_oxdiff_exptl_absorpt_empirical_full_min 0.838

loop_
_space_group_symop_operation_xyz
'x, y, z'
'-x+1/2, -y, z+1/2'
'-x, y+1/2, -z+1/2'
'x+1/2, -y+1/2, -z'

loop_
_atom_site_label
_atom_site_type_symbol
_atom_site_fract_x
_atom_site_fract_y
_atom_site_fract_z
_atom_site_U_iso_or_equiv
_atom_site_adp_type
_atom_site_occupancy
_atom_site_site_symmetry_order
_atom_site_calc_flag
_atom_site_refinement_flags_posn
F101 F -0.0481(2) -1.19834(17) -0.41357(4) 0.0266(3) Uani 1 1 d .
F102 F -0.1465(2) -0.98640(17) -0.41747(4) 0.0251(3) Uani 1 1 d .
F103 F -0.2240(2) -1.25150(16) -0.36186(4) 0.0243(3) Uani 1 1 d .
F104 F -0.3854(2) -1.16301(17) -0.39898(4) 0.0259(3) Uani 1 1 d .
O101 O 0.2881(2) -0.91322(19) -0.36742(5) 0.0233(4) Uani 1 1 d .
H101 H 0.2609 -0.8297 -0.3644 0.035 Uiso 1 1 calc GR
O102 O -0.0434(2) -0.92839(17) -0.35392(4) 0.0180(3) Uani 1 1 d .
O103 O -0.3801(2) -0.90387(18) -0.36975(5) 0.0212(4) Uani 1 1 d .
H103 H -0.4846 -0.9057 -0.3702 0.032 Uiso 1 1 calc GR
O104 O -0.2171(2) -0.8769(2) -0.31223(5) 0.0220(4) Uani 1 1 d .
C101 C 0.1785(3) -0.9748(3) -0.39029(7) 0.0213(5) Uani 1 1 d .
H10A H 0.2374 -1.0491 -0.4023 0.026 Uiso 1 1 calc R
H10B H 0.1411 -0.9035 -0.4059 0.026 Uiso 1 1 calc R
C102 C 0.0289(3) -1.0361(2) -0.37295(6) 0.0184(5) Uani 1 1 d .
H102 H 0.0656 -1.1144 -0.3588 0.022 Uiso 1 1 calc R
C103 C -0.1045(3) -1.0873(3) -0.39599(6) 0.0199(5) Uani 1 1 d .
C104 C -0.2624(3) -1.1313(2) -0.37787(7) 0.0195(5) Uani 1 1 d .
C105 C -0.3207(3) -1.0223(3) -0.35350(6) 0.0190(5) Uani 1 1 d .
H105 H -0.4101 -1.0621 -0.3395 0.023 Uiso 1 1 calc R
C106 C -0.1698(3) -0.9816(3) -0.33312(6) 0.0189(5) Uani 1 1 d .
H106 H -0.1276 -1.0641 -0.3209 0.023 Uiso 1 1 calc R
C107 C -0.0904(4) -0.8457(3) -0.28843(8) 0.0318(6) Uani 1 1 d .
H10C H 0.0173 -0.8264 -0.2991 0.038 Uiso 1 1 calc R
H10D H -0.0755 -0.9259 -0.2737 0.038 Uiso 1 1 calc R
C108 C -0.1473(4) -0.7203(4) -0.27003(8) 0.0347(7) Uani 1 1 d .
C109 C -0.2323(5) -0.7425(4) -0.23971(9) 0.0438(8) Uani 1 1 d .
H109 H -0.2422 -0.8343 -0.2314 0.053 Uiso 1 1 calc R
C110 C -0.2982(5) -0.6335(4) -0.22292(9) 0.0427(8) Uani 1 1 d .
H110 H -0.3481 -0.6480 -0.2025 0.051 Uiso 1 1 calc R
C111 C -0.2908(4) -0.4991(4) -0.23648(8) 0.0360(7) Uani 1 1 d .
C112 C -0.3724(4) -0.3790(4) -0.21986(8) 0.0384(8) Uani 1 1 d .
H112 H -0.4314 -0.3921 -0.2003 0.046 Uiso 1 1 calc R
C113 C -0.3602(4) -0.2509(4) -0.23349(8) 0.0345(7) Uani 1 1 d .
H113 H -0.4106 -0.1730 -0.2233 0.041 Uiso 1 1 calc R
C114 C -0.2744(5) -0.2323(4) -0.26231(8) 0.0435(8) Uani 1 1 d .
H114 H -0.2679 -0.1413 -0.2712 0.052 Uiso 1 1 calc R
C115 C -0.2007(4) -0.3378(4) -0.27794(8) 0.0378(7) Uani 1 1 d .
H115 H -0.1454 -0.3213 -0.2978 0.045 Uiso 1 1 calc R
C116 C -0.2057(4) -0.4696(4) -0.26516(7) 0.0325(7) Uani 1 1 d .
C117 C -0.1328(4) -0.5903(4) -0.28118(8) 0.0362(7) Uani 1 1 d .
H117 H -0.0721 -0.5757 -0.3005 0.043 Uiso 1 1 calc R
F201 F -0.5461(2) -0.33193(17) -0.33807(4) 0.0265(3) Uani 1 1 d .
F202 F -0.6464(2) -0.53584(18) -0.32558(4) 0.0258(3) Uani 1 1 d .
F203 F -0.7304(2) -0.31135(16) -0.38943(4) 0.0259(3) Uani 1 1 d .
F204 F -0.8863(2) -0.37860(17) -0.34915(4) 0.0288(4) Uani 1 1 d .
O201 O -0.2143(2) -0.64719(19) -0.37344(5) 0.0228(4) Uani 1 1 d .
H201 H -0.2492 -0.7281 -0.3772 0.034 Uiso 1 1 calc GR
O202 O -0.5493(2) -0.63722(17) -0.38775(4) 0.0162(3) Uani 1 1 d .
O203 O -0.8809(2) -0.65248(18) -0.37033(5) 0.0213(4) Uani 1 1 d .
H203 H -0.9854 -0.6527 -0.3699 0.032 Uiso 1 1 calc GR
O204 O -0.7225(2) -0.7047(2) -0.42849(4) 0.0216(4) Uani 1 1 d .
C201 C -0.3278(3) -0.5775(3) -0.35270(6) 0.0201(5) Uani 1 1 d .
H20A H -0.2707 -0.4992 -0.3418 0.024 Uiso 1 1 calc R
H20B H -0.3683 -0.6429 -0.3360 0.024 Uiso 1 1 calc R
C202 C -0.4740(3) -0.5223(2) -0.37205(6) 0.0156(4) Uani 1 1 d .
H202 H -0.4333 -0.4540 -0.3884 0.019 Uiso 1 1 calc R
C203 C -0.6054(3) -0.4529(3) -0.35067(6) 0.0193(5) Uani 1 1 d .
C204 C -0.7656(3) -0.4216(2) -0.36966(7) 0.0204(5) Uani 1 1 d .
C205 C -0.8250(3) -0.5439(3) -0.39028(6) 0.0192(5) Uani 1 1 d .
H205 H -0.9163 -0.5131 -0.4050 0.023 Uiso 1 1 calc R
C206 C -0.6749(3) -0.5924(3) -0.40970(6) 0.0175(5) Uani 1 1 d .
H206 H -0.6322 -0.5149 -0.4235 0.021 Uiso 1 1 calc R
C207 C -0.5858(4) -0.7709(3) -0.44567(6) 0.0238(5) Uani 1 1 d .
H20C H -0.6304 -0.8469 -0.4593 0.029 Uiso 1 1 calc R
H20D H -0.5081 -0.8128 -0.4299 0.029 Uiso 1 1 calc R
C208 C -0.4927(4) -0.6694(3) -0.46646(6) 0.0240(5) Uani 1 1 d .
C209 C -0.3266(4) -0.6438(3) -0.46190(7) 0.0253(5) Uani 1 1 d .
H209 H -0.2682 -0.6920 -0.4455 0.030 Uiso 1 1 calc R
C210 C -0.2404(4) -0.5455(3) -0.48150(7) 0.0256(5) Uani 1 1 d .
C211 C -0.0671(4) -0.5208(3) -0.47835(8) 0.0325(6) Uani 1 1 d .
H211 H -0.0048 -0.5712 -0.4628 0.039 Uiso 1 1 calc R
C212 C 0.0110(4) -0.4254(4) -0.49742(9) 0.0365(7) Uani 1 1 d .
H212 H 0.1271 -0.4100 -0.4949 0.044 Uiso 1 1 calc R
C213 C -0.0773(4) -0.3498(3) -0.52065(8) 0.0346(7) Uani 1 1 d .
H213 H -0.0210 -0.2834 -0.5337 0.042 Uiso 1 1 calc R
C214 C -0.2443(4) -0.3713(3) -0.52466(8) 0.0315(6) Uani 1 1 d .
H214 H -0.3034 -0.3200 -0.5405 0.038 Uiso 1 1 calc R
C215 C -0.3304(4) -0.4706(3) -0.50518(7) 0.0250(5) Uani 1 1 d .
C216 C -0.5030(4) -0.4987(3) -0.50923(7) 0.0271(6) Uani 1 1 d .
H216 H -0.5649 -0.4489 -0.5249 0.032 Uiso 1 1 calc R
C217 C -0.5799(4) -0.5963(3) -0.49075(7) 0.0257(5) Uani 1 1 d .
H217 H -0.6944 -0.6157 -0.4942 0.031 Uiso 1 1 calc R

loop_
_atom_site_aniso_label
_atom_site_aniso_U_11
_atom_site_aniso_U_22
_atom_site_aniso_U_33
_atom_site_aniso_U_23
_atom_site_aniso_U_13
_atom_site_aniso_U_12
F101 0.0213(7) 0.0208(7) 0.0377(8) -0.0089(7) 0.0043(7) -0.0005(6)
F102 0.0208(7) 0.0254(8) 0.0290(7) 0.0060(6) 0.0002(6) 0.0004(6)
F103 0.0194(7) 0.0115(6) 0.0419(9) 0.0049(6) 0.0007(6) -0.0013(6)
F104 0.0171(7) 0.0233(8) 0.0374(9) -0.0037(6) -0.0045(7) -0.0037(6)
O101 0.0123(8) 0.0154(8) 0.0421(11) 0.0011(8) -0.0004(8) 0.0000(6)
O102 0.0127(8) 0.0115(7) 0.0298(9) 0.0012(7) 0.0021(7) 0.0000(6)
O103 0.0108(7) 0.0149(8) 0.0377(10) 0.0040(7) -0.0025(7) 0.0005(6)
O104 0.0159(8) 0.0229(9) 0.0273(9) -0.0025(7) -0.0014(7) 0.0017(7)
C101 0.0136(10) 0.0160(11) 0.0344(13) -0.0015(10) 0.0029(10) -0.0020(9)
C102 0.0114(10) 0.0120(10) 0.0317(12) 0.0013(9) 0.0006(9) 0.0017(8)
C103 0.0152(10) 0.0151(11) 0.0293(12) 0.0002(9) 0.0034(9) 0.0001(9)
C104 0.0134(10) 0.0121(10) 0.0331(12) 0.0031(9) -0.0008(10) -0.0021(8)
C105 0.0126(10) 0.0151(11) 0.0292(12) 0.0019(9) 0.0020(9) -0.0012(9)
C106 0.0136(10) 0.0148(10) 0.0284(12) 0.0026(9) 0.0011(9) 0.0003(8)
C107 0.0236(14) 0.0354(16) 0.0362(14) -0.0052(12) -0.0130(12) 0.0053(12)
C108 0.0241(14) 0.0346(16) 0.0456(17) -0.0103(14) -0.0140(13) 0.0037(12)
C109 0.0360(18) 0.0437(19) 0.052(2) 0.0038(16) 0.0005(16) -0.0040(15)
C110 0.0392(18) 0.052(2) 0.0369(16) 0.0079(15) 0.0044(15) -0.0046(16)
C111 0.0269(15) 0.0402(17) 0.0409(16) 0.0087(14) -0.0130(13) -0.0108(13)
C112 0.0269(15) 0.059(2) 0.0290(14) 0.0033(14) -0.0020(12) -0.0094(15)
C113 0.0362(16) 0.0358(16) 0.0315(14) -0.0143(12) -0.0031(13) 0.0039(14)
C114 0.050(2) 0.046(2) 0.0341(16) -0.0085(14) 0.0029(15) -0.0187(17)
C115 0.0373(17) 0.0449(19) 0.0312(15) -0.0011(13) -0.0009(13) -0.0045(15)
C116 0.0208(13) 0.056(2) 0.0209(12) -0.0014(13) -0.0041(10) 0.0049(13)
C117 0.0306(15) 0.0484(19) 0.0295(14) -0.0042(13) -0.0057(12) -0.0006(14)
F201 0.0243(8) 0.0189(7) 0.0363(8) -0.0107(6) 0.0019(7) -0.0029(6)
F202 0.0245(8) 0.0287(8) 0.0243(7) 0.0050(6) 0.0029(6) -0.0020(7)
F203 0.0219(7) 0.0132(7) 0.0426(9) 0.0073(6) -0.0015(7) 0.0017(6)
F204 0.0187(7) 0.0209(8) 0.0468(10) -0.0053(7) 0.0075(7) 0.0049(6)
O201 0.0122(8) 0.0148(8) 0.0414(11) 0.0024(8) 0.0007(8) -0.0002(6)
O202 0.0125(7) 0.0120(7) 0.0241(8) -0.0004(6) -0.0028(7) 0.0001(6)
O203 0.0108(7) 0.0155(8) 0.0376(10) 0.0037(7) 0.0020(7) -0.0005(6)
O204 0.0198(9) 0.0192(8) 0.0260(9) -0.0026(7) -0.0026(7) -0.0049(7)
C201 0.0160(11) 0.0151(11) 0.0293(12) 0.0012(9) -0.0060(9) 0.0010(9)
C202 0.0127(10) 0.0115(9) 0.0227(11) 0.0001(8) -0.0016(8) -0.0014(8)
C203 0.0185(11) 0.0140(10) 0.0253(11) -0.0016(9) -0.0009(9) -0.0011(9)
C204 0.0147(10) 0.0123(10) 0.0341(13) 0.0027(9) 0.0031(10) 0.0026(8)
C205 0.0130(10) 0.0157(10) 0.0289(12) 0.0024(9) -0.0022(9) 0.0011(8)
C206 0.0145(10) 0.0148(10) 0.0234(11) 0.0020(9) -0.0044(9) -0.0011(8)
C207 0.0272(13) 0.0189(11) 0.0254(12) -0.0045(10) -0.0010(10) -0.0003(10)
C208 0.0277(13) 0.0216(12) 0.0228(11) -0.0066(10) 0.0023(10) -0.0017(10)
C209 0.0266(13) 0.0247(13) 0.0245(12) -0.0047(10) -0.0017(10) 0.0044(11)
C210 0.0257(13) 0.0238(13) 0.0272(12) -0.0092(10) -0.0002(10) 0.0020(11)
C211 0.0256(14) 0.0324(15) 0.0395(15) -0.0107(13) -0.0029(12) -0.0007(12)
C212 0.0276(14) 0.0343(16) 0.0476(18) -0.0107(14) 0.0034(13) -0.0051(13)
C213 0.0325(15) 0.0237(14) 0.0477(17) -0.0069(12) 0.0115(14) -0.0052(12)
C214 0.0348(16) 0.0252(14) 0.0344(14) -0.0040(11) 0.0058(13) 0.0021(12)
C215 0.0255(13) 0.0220(12) 0.0274(12) -0.0083(10) 0.0034(11) 0.0003(10)
C216 0.0272(13) 0.0287(14) 0.0252(12) -0.0026(11) -0.0028(10) 0.0033(11)
C217 0.0235(13) 0.0264(13) 0.0273(12) -0.0046(10) -0.0028(10) -0.0010(11)

loop_
_atom_type_symbol
_atom_type_description
_atom_type_scat_dispersion_real
_atom_type_scat_dispersion_imag
_atom_type_scat_source
C C 0.0033 0.0016 'International Tables Vol C Tables 4.2.6.8 and 6.1.1.4'
H H 0.0000 0.0000 'International Tables Vol C Tables 4.2.6.8 and 6.1.1.4'
F F 0.0171 0.0103 'International Tables Vol C Tables 4.2.6.8 and 6.1.1.4'
O O 0.0106 0.0060 'International Tables Vol C Tables 4.2.6.8 and 6.1.1.4'

loop_
_geom_angle_atom_site_label_1
_geom_angle_atom_site_label_2
_geom_angle_atom_site_label_3
_geom_angle
C101 O101 H101 109.5
C102 O102 C106 111.51(18)
C105 O103 H103 109.5
C106 O104 C107 112.7(2)
O101 C101 H10A 109.8
O101 C101 H10B 109.8
O101 C101 C102 109.4(2)
H10A C101 H10B 108.2
C102 C101 H10A 109.8
C102 C101 H10B 109.8
O102 C102 C101 107.77(19)
O102 C102 H102 109.7
O102 C102 C103 107.31(19)
C101 C102 H102 109.7
C103 C102 C101 112.6(2)
C103 C102 H102 109.7
F101 C103 C102 110.8(2)
F101 C103 C104 108.8(2)
F102 C103 F101 106.6(2)
F102 C103 C102 111.1(2)
F102 C103 C104 108.2(2)
C102 C103 C104 111.2(2)
F103 C104 C103 106.52(19)
F103 C104 C105 108.9(2)
F104 C104 F103 106.87(19)
F104 C104 C103 110.2(2)
F104 C104 C105 111.0(2)
C105 C104 C103 113.0(2)
O103 C105 C104 109.8(2)
O103 C105 H105 110.1
O103 C105 C106 109.2(2)
C104 C105 H105 110.1
C104 C105 C106 107.4(2)
C106 C105 H105 110.1
O102 C106 C105 108.6(2)
O102 C106 H106 110.4
O104 C106 O102 108.4(2)
O104 C106 C105 108.4(2)
O104 C106 H106 110.4
C105 C106 H106 110.4
O104 C107 H10C 110.2
O104 C107 H10D 110.2
O104 C107 C108 107.4(2)
H10C C107 H10D 108.5
C108 C107 H10C 110.2
C108 C107 H10D 110.2
C109 C108 C107 118.1(3)
C117 C108 C107 123.1(3)
C117 C108 C109 118.7(3)
C108 C109 H109 119.5
C110 C109 C108 121.1(4)
C110 C109 H109 119.5
C109 C110 H110 120.7
C109 C110 C111 118.7(3)
C111 C110 H110 120.7
C110 C111 C112 120.1(3)
C116 C111 C110 123.0(4)
C116 C111 C112 116.8(3)
C111 C112 H112 120.9
C113 C112 C111 118.2(3)
C113 C112 H112 120.9
C112 C113 H113 119.6
C112 C113 C114 120.7(3)
C114 C113 H113 119.6
C113 C114 H114 118.7
C115 C114 C113 122.6(4)
C115 C114 H114 118.7
C114 C115 H115 120.2
C114 C115 C116 119.7(3)
C116 C115 H115 120.2
C111 C116 C117 115.1(3)
C115 C116 C111 121.9(3)
C115 C116 C117 122.9(3)
C108 C117 C116 123.2(3)
C108 C117 H117 118.4
C116 C117 H117 118.4
C201 O201 H201 109.5
C202 O202 C206 111.24(18)
C205 O203 H203 109.5
C206 O204 C207 114.07(19)
O201 C201 H20A 109.7
O201 C201 H20B 109.7
O201 C201 C202 109.8(2)
H20A C201 H20B 108.2
C202 C201 H20A 109.7
C202 C201 H20B 109.7
O202 C202 C201 107.67(18)
O202 C202 H202 109.6
O202 C202 C203 108.17(18)
C201 C202 H202 109.6
C201 C202 C203 112.1(2)
C203 C202 H202 109.6
F201 C203 C202 110.7(2)
F201 C203 C204 108.9(2)
F202 C203 F201 106.9(2)
F202 C203 C202 111.1(2)
F202 C203 C204 107.9(2)
C202 C203 C204 111.3(2)
F203 C204 C203 106.6(2)
F203 C204 C205 108.7(2)
F204 C204 F203 106.91(19)
F204 C204 C203 109.5(2)
F204 C204 C205 111.3(2)
C205 C204 C203 113.52(19)
O203 C205 C204 109.7(2)
O203 C205 H205 110.2
O203 C205 C206 109.86(19)
C204 C205 H205 110.2
C206 C205 C204 106.5(2)
C206 C205 H205 110.2
O202 C206 C205 108.20(19)
O202 C206 H206 110.4
O204 C206 O202 108.78(19)
O204 C206 C205 108.5(2)
O204 C206 H206 110.4
C205 C206 H206 110.4
O204 C207 H20C 109.2
O204 C207 H20D 109.2
O204 C207 C208 112.1(2)
H20C C207 H20D 107.9
C208 C207 H20C 109.2
C208 C207 H20D 109.2
C209 C208 C207 121.5(3)
C209 C208 C217 119.5(3)
C217 C208 C207 119.0(3)
C208 C209 H209 119.6
C208 C209 C210 120.9(3)
C210 C209 H209 119.6
C211 C210 C209 122.3(3)
C215 C210 C209 119.0(3)
C215 C210 C211 118.7(3)
C210 C211 H211 119.7
C212 C211 C210 120.6(3)
C212 C211 H211 119.7
C211 C212 H212 119.5
C211 C212 C213 121.0(3)
C213 C212 H212 119.5
C212 C213 H213 119.9
C214 C213 C212 120.2(3)
C214 C213 H213 119.9
C213 C214 H214 119.8
C213 C214 C215 120.4(3)
C215 C214 H214 119.8
C210 C215 C214 119.0(3)
C210 C215 C216 118.9(3)
C216 C215 C214 122.1(3)
C215 C216 H216 119.8
C217 C216 C215 120.4(3)
C217 C216 H216 119.8
C208 C217 H217 119.3
C216 C217 C208 121.3(3)
C216 C217 H217 119.3

loop_
_geom_bond_atom_site_label_1
_geom_bond_atom_site_label_2
_geom_bond_distance
F101 C103 1.369(3)
F102 C103 1.360(3)
F103 C104 1.367(3)
F104 C104 1.357(3)
O101 H101 0.8400
O101 C101 1.425(3)
O102 C102 1.425(3)
O102 C106 1.429(3)
O103 H103 0.8400
O103 C105 1.405(3)
O104 C106 1.382(3)
O104 C107 1.451(3)
C101 H10A 0.9900
C101 H10B 0.9900
C101 C102 1.520(3)
C102 H102 1.0000
C102 C103 1.519(4)
C103 C104 1.535(3)
C104 C105 1.530(4)
C105 H105 1.0000
C105 C106 1.530(3)
C106 H106 1.0000
C107 H10C 0.9900
C107 H10D 0.9900
C107 C108 1.498(4)
C108 C109 1.449(5)
C108 C117 1.336(5)
C109 H109 0.9500
C109 C110 1.364(6)
C110 H110 0.9500
C110 C111 1.409(5)
C111 C112 1.495(5)
C111 C116 1.404(4)
C112 H112 0.9500
C112 C113 1.358(5)
C113 H113 0.9500
C113 C114 1.394(5)
C114 H114 0.9500
C114 C115 1.341(5)
C115 H115 0.9500
C115 C116 1.373(5)
C116 C117 1.459(5)
C117 H117 0.9500
F201 C203 1.359(3)
F202 C203 1.353(3)
F203 C204 1.369(3)
F204 C204 1.356(3)
O201 H201 0.8400
O201 C201 1.422(3)
O202 C202 1.417(3)
O202 C206 1.427(3)
O203 H203 0.8400
O203 C205 1.405(3)
O204 C206 1.385(3)
O204 C207 1.456(3)
C201 H20A 0.9900
C201 H20B 0.9900
C201 C202 1.520(3)
C202 H202 1.0000
C202 C203 1.533(3)
C203 C204 1.540(4)
C204 C205 1.530(4)
C205 H205 1.0000
C205 C206 1.525(3)
C206 H206 1.0000
C207 H20C 0.9900
C207 H20D 0.9900
C207 C208 1.502(4)
C208 C209 1.370(4)
C208 C217 1.416(4)
C209 H209 0.9500
C209 C210 1.427(4)
C210 C211 1.418(4)
C210 C215 1.418(4)
C211 H211 0.9500
C211 C212 1.364(5)
C212 H212 0.9500
C212 C213 1.401(5)
C213 H213 0.9500
C213 C214 1.368(5)
C214 H214 0.9500
C214 C215 1.429(4)
C215 C216 1.422(4)
C216 H216 0.9500
C216 C217 1.360(4)
C217 H217 0.9500

loop_
_geom_hbond_atom_site_label_D
_geom_hbond_atom_site_label_H
_geom_hbond_atom_site_label_A
_geom_hbond_distance_DH
_geom_hbond_distance_HA
_geom_hbond_distance_DA
_geom_hbond_angle_DHA
_geom_hbond_site_symmetry_A
O101 H101 O203 0.84 2.06 2.849(3) 156.0 1_655
O103 H103 O101 0.84 1.83 2.669(3) 174.9 1_455
O201 H201 O103 0.84 2.01 2.804(3) 157.0 .
O203 H203 O201 0.84 1.85 2.682(2) 174.0 1_455
